data_4113330
loop_
_publ_author_name
'Zacharias Grote'
'Rosario Scopelliti'
'Kay Severin'

_publ_contact_author_address
;
Institute of Chemical Sciences and Engineering
Swiss Federal Institute of Technology Lausanne (EPFL)
1015 Lausanne
Switzerland
;
_publ_contact_author_email kay.severin@epfl.ch
_publ_contact_author_fax '+41 21 693 9305'
_publ_contact_author_name 'Kay Severin'
_publ_contact_author_phone '+41 21 693 9302'
_publ_section_title
;
 pH-Triggered Assembly of Organometallic Receptors for Lithium Ions
;
_journal_name_full 'Journal of the American Chemical Society'
_journal_page_first 16959
_journal_page_last 16972
_journal_paper_doi 10.1021/ja044874n
_journal_volume 126
_journal_year 2004
_chemical_formula_moiety 'C23 H34 Cl N2 O2 Ru, 0.5 (C H2 Cl2), Cl'
_chemical_formula_sum 'C23.5 H35 Cl3 N2 O2 Ru'
_chemical_formula_weight 584.96
_chemical_name_systematic
; 
 ? 
;
_space_group_IT_number 14
_symmetry_cell_setting monoclinic
_symmetry_space_group_name_Hall '-P 2yn'
_symmetry_space_group_name_H-M 'P 1 21/n 1'
_atom_sites_solution_hydrogens geom
_atom_sites_solution_primary direct
_atom_sites_solution_secondary difmap
_audit_creation_method SHELXL-97
_cell_angle_alpha 90.00
_cell_angle_beta 95.697(6)
_cell_angle_gamma 90.00
_cell_formula_units_Z 4
_cell_length_a 8.7505(8)
_cell_length_b 21.6323(15)
_cell_length_c 13.6254(8)
_cell_measurement_reflns_used 6365
_cell_measurement_temperature 140(2)
_cell_measurement_theta_max 27.4413
_cell_measurement_theta_min 2.411
_cell_volume 2566.5(3)
_computing_cell_refinement 'Oxford Diffraction, CrysAlis RED'
_computing_data_collection 'Oxford Diffraction, CrysAlis CCD'
_computing_data_reduction 'Oxford Diffraction, CrysAlis RED'
_computing_molecular_graphics 'Bruker SHELXTL'
_computing_publication_material 'Bruker SHELXTL'
_computing_structure_refinement 'SHELXL-97 (Sheldrick, 1997)'
_computing_structure_solution 'SHELXS-97 (Sheldrick, 1990)'
_diffrn_ambient_temperature 140(2)
_diffrn_measured_fraction_theta_full 0.940
_diffrn_measured_fraction_theta_max 0.940
_diffrn_measurement_device_type 'Oxford Diffraction, KM4CCD/Sapphire'
_diffrn_measurement_method 'phi and omega scans'
_diffrn_radiation_monochromator graphite
_diffrn_radiation_source 'fine-focus sealed tube'
_diffrn_radiation_type MoK\a
_diffrn_radiation_wavelength 0.71073
_diffrn_reflns_av_R_equivalents 0.0382
_diffrn_reflns_av_sigmaI/netI 0.0404
_diffrn_reflns_limit_h_max 9
_diffrn_reflns_limit_h_min -9
_diffrn_reflns_limit_k_max 25
_diffrn_reflns_limit_k_min -25
_diffrn_reflns_limit_l_max 16
_diffrn_reflns_limit_l_min -16
_diffrn_reflns_number 14809
_diffrn_reflns_theta_full 25.03
_diffrn_reflns_theta_max 25.03
_diffrn_reflns_theta_min 3.00
_exptl_absorpt_coefficient_mu 0.946
_exptl_absorpt_correction_T_max 0.9486
_exptl_absorpt_correction_T_min 0.7834
_exptl_absorpt_correction_type multi-scan
_exptl_absorpt_process_details
; 
[c.f. r.h. blessing, acta cryst. (1995), a51, 33-38] 
;
_exptl_crystal_colour orange
_exptl_crystal_density_diffrn 1.514
_exptl_crystal_description prismatic
_exptl_crystal_F_000 1204
_exptl_crystal_size_max 0.22
_exptl_crystal_size_mid 0.14
_exptl_crystal_size_min 0.09
_refine_diff_density_max 1.653
_refine_diff_density_min -1.261
_refine_diff_density_rms 0.104
_refine_ls_extinction_method none
_refine_ls_goodness_of_fit_ref 1.066
_refine_ls_hydrogen_treatment mixed
_refine_ls_matrix_type full
_refine_ls_number_parameters 289
_refine_ls_number_reflns 4266
_refine_ls_number_restraints 0
_refine_ls_restrained_S_all 1.066
_refine_ls_R_factor_all 0.0536
_refine_ls_R_factor_gt 0.0422
_refine_ls_shift/su_max 0.000
_refine_ls_shift/su_mean 0.000
_refine_ls_structure_factor_coef Fsqd
_refine_ls_weighting_details 'calc w=1/[\s^2^(Fo^2^)+(0.0806P)^2^+0.0000P] where P=(Fo^2^+2Fc^2^)/3'
_refine_ls_weighting_scheme calc
_refine_ls_wR_factor_gt 0.1157
_refine_ls_wR_factor_ref 0.1223
_reflns_number_gt 3435
_reflns_number_total 4266
_reflns_threshold_expression >2sigma(I)
_cod_data_source_file ja044874nsi20040831_093526_1.cif
_cod_data_source_block complex13
_cod_original_formula_sum 'C23.50 H35 Cl3 N2 O2 Ru'
_cod_database_code 4113330

loop_
_symmetry_equiv_pos_as_xyz
'x, y, z'
'-x+1/2, y+1/2, -z+1/2'
'-x, -y, -z'
'x-1/2, -y-1/2, z-1/2'

loop_
_atom_site_label
_atom_site_type_symbol
_atom_site_fract_x
_atom_site_fract_y
_atom_site_fract_z
_atom_site_U_iso_or_equiv
_atom_site_adp_type
_atom_site_occupancy
_atom_site_symmetry_multiplicity
_atom_site_calc_flag
_atom_site_refinement_flags
Ru1 Ru 0.06273(4) 0.227083(14) 0.22869(2) 0.01892(14) Uani 1 1 d .
Cl1 Cl 0.08756(13) 0.12204(5) 0.28923(8) 0.0283(3) Uani 1 1 d .
O1 O 0.1284(3) 0.18664(13) 0.0953(2) 0.0240(7) Uani 1 1 d .
O2 O -0.1493(3) 0.19830(12) 0.1605(2) 0.0216(6) Uani 1 1 d .
N1 N 0.0401(4) 0.11136(15) -0.0145(2) 0.0248(8) Uani 1 1 d .
H1 H 0.1323 0.1077 -0.0345 0.030 Uiso 1 1 calc R
N2 N -0.4255(4) 0.07496(15) 0.1635(2) 0.0202(8) Uani 1 1 d .
H2 H -0.3866 0.0375 0.1437 0.024 Uiso 1 1 calc R
C1 C 0.0191(5) 0.15267(17) 0.0575(3) 0.0208(9) Uani 1 1 d .
C2 C -0.1333(5) 0.15696(17) 0.0908(3) 0.0208(9) Uani 1 1 d .
C3 C -0.2494(5) 0.11972(17) 0.0482(3) 0.0200(9) Uani 1 1 d .
C4 C -0.2178(5) 0.07852(18) -0.0285(3) 0.0254(10) Uani 1 1 d .
H4 H -0.2977 0.0534 -0.0593 0.031 Uiso 1 1 calc R
C5 C -0.0765(5) 0.07471(19) -0.0578(3) 0.0285(10) Uani 1 1 d .
H5 H -0.0566 0.0467 -0.1087 0.034 Uiso 1 1 calc R
C6 C -0.4069(5) 0.12164(18) 0.0834(3) 0.0227(9) Uani 1 1 d .
H6A H -0.4846 0.1135 0.0270 0.027 Uiso 1 1 calc R
H6B H -0.4260 0.1636 0.1087 0.027 Uiso 1 1 calc R
C7 C -0.3373(5) 0.0927(2) 0.2591(3) 0.0279(10) Uani 1 1 d .
H7A H -0.3733 0.1335 0.2804 0.034 Uiso 1 1 calc R
H7B H -0.2270 0.0964 0.2496 0.034 Uiso 1 1 calc R
C8 C -0.3575(5) 0.0451(2) 0.3386(3) 0.0333(11) Uani 1 1 d .
H8A H -0.3030 0.0593 0.4017 0.040 Uiso 1 1 calc R
H8B H -0.3106 0.0056 0.3205 0.040 Uiso 1 1 calc R
C9 C -0.5258(6) 0.0344(2) 0.3524(3) 0.0339(11) Uani 1 1 d .
H9A H -0.5703 0.0724 0.3782 0.041 Uiso 1 1 calc R
H9B H -0.5347 0.0008 0.4010 0.041 Uiso 1 1 calc R
C10 C -0.6140(5) 0.01672(19) 0.2541(3) 0.0266(10) Uani 1 1 d .
H10A H -0.7245 0.0123 0.2628 0.032 Uiso 1 1 calc R
H10B H -0.5765 -0.0236 0.2320 0.032 Uiso 1 1 calc R
C11 C -0.5937(5) 0.06568(19) 0.1756(3) 0.0235(9) Uani 1 1 d .
H11A H -0.6485 0.0526 0.1120 0.028 Uiso 1 1 calc R
H11B H -0.6390 0.1052 0.1951 0.028 Uiso 1 1 calc R
C12 C -0.0192(5) 0.32185(17) 0.2333(3) 0.0246(10) Uani 1 1 d .
C13 C -0.0388(5) 0.29048(19) 0.3258(3) 0.0251(10) Uani 1 1 d .
C14 C 0.0904(5) 0.26185(18) 0.3787(3) 0.0240(10) Uani 1 1 d .
C15 C 0.2388(5) 0.26300(19) 0.3414(3) 0.0264(10) Uani 1 1 d .
C16 C 0.2533(5) 0.2914(2) 0.2490(3) 0.0286(10) Uani 1 1 d .
C17 C 0.1223(6) 0.32175(18) 0.1958(3) 0.0271(10) Uani 1 1 d .
C18 C -0.1617(6) 0.3491(2) 0.1754(3) 0.0354(12) Uani 1 1 d .
H18A H -0.1341 0.3658 0.1127 0.053 Uiso 1 1 calc R
H18B H -0.2033 0.3822 0.2140 0.053 Uiso 1 1 calc R
H18C H -0.2393 0.3167 0.1624 0.053 Uiso 1 1 calc R
C19 C -0.1960(6) 0.2836(2) 0.3606(4) 0.0366(12) Uani 1 1 d .
H19A H -0.2322 0.2411 0.3492 0.055 Uiso 1 1 calc R
H19B H -0.2674 0.3122 0.3239 0.055 Uiso 1 1 calc R
H19C H -0.1909 0.2931 0.4312 0.055 Uiso 1 1 calc R
C20 C 0.0736(6) 0.2265(2) 0.4727(3) 0.0349(12) Uani 1 1 d .
H20A H 0.1097 0.2521 0.5296 0.052 Uiso 1 1 calc R
H20B H 0.1348 0.1885 0.4735 0.052 Uiso 1 1 calc R
H20C H -0.0347 0.2159 0.4761 0.052 Uiso 1 1 calc R
C21 C 0.3722(6) 0.2297(2) 0.3976(4) 0.0370(12) Uani 1 1 d .
H21A H 0.3638 0.1852 0.3843 0.055 Uiso 1 1 calc R
H21B H 0.3703 0.2371 0.4685 0.055 Uiso 1 1 calc R
H21C H 0.4689 0.2452 0.3765 0.055 Uiso 1 1 calc R
C22 C 0.4046(6) 0.2877(3) 0.2041(4) 0.0436(13) Uani 1 1 d .
H22A H 0.4622 0.3261 0.2177 0.065 Uiso 1 1 calc R
H22B H 0.3848 0.2819 0.1327 0.065 Uiso 1 1 calc R
H22C H 0.4646 0.2528 0.2329 0.065 Uiso 1 1 calc R
C23 C 0.1450(6) 0.3504(2) 0.0964(3) 0.0397(12) Uani 1 1 d .
H23A H 0.1641 0.3177 0.0494 0.060 Uiso 1 1 calc R
H23B H 0.2331 0.3786 0.1037 0.060 Uiso 1 1 calc R
H23C H 0.0525 0.3734 0.0719 0.060 Uiso 1 1 calc R
Cl2 Cl -0.32545(13) -0.05530(4) 0.10498(7) 0.0261(3) Uani 1 1 d .
Cl3 Cl 0.4955(4) 0.45307(15) 0.0745(3) 0.1750(16) Uani 1 1 d .
C24 C 0.5533(12) 0.4775(6) -0.0265(9) 0.062(4) Uani 0.50 1 d P
H24A H 0.5202 0.4465 -0.0777 0.074 Uiso 0.50 1 calc PR
H24B H 0.6669 0.4762 -0.0178 0.074 Uiso 0.50 1 calc PR

loop_
_atom_site_aniso_label
_atom_site_aniso_U_11
_atom_site_aniso_U_22
_atom_site_aniso_U_33
_atom_site_aniso_U_23
_atom_site_aniso_U_13
_atom_site_aniso_U_12
Ru1 0.0206(2) 0.0186(2) 0.0179(2) -0.00421(12) 0.00381(14) -0.00150(13)
Cl1 0.0331(7) 0.0223(5) 0.0297(6) 0.0007(4) 0.0045(5) 0.0029(4)
O1 0.0236(17) 0.0281(16) 0.0213(15) -0.0060(12) 0.0066(13) -0.0033(13)
O2 0.0221(17) 0.0189(14) 0.0244(15) -0.0077(12) 0.0048(13) -0.0020(12)
N1 0.031(2) 0.0221(18) 0.0231(19) -0.0046(14) 0.0106(17) 0.0010(15)
N2 0.024(2) 0.0170(17) 0.0205(18) -0.0043(13) 0.0059(15) 0.0019(14)
C1 0.029(3) 0.0151(19) 0.018(2) -0.0023(15) 0.0030(18) -0.0030(17)
C2 0.030(3) 0.0151(19) 0.017(2) 0.0004(15) 0.0033(18) 0.0007(17)
C3 0.024(2) 0.018(2) 0.018(2) 0.0013(15) 0.0042(18) -0.0019(17)
C4 0.036(3) 0.019(2) 0.022(2) -0.0054(17) 0.003(2) -0.0092(18)
C5 0.041(3) 0.023(2) 0.022(2) -0.0087(17) 0.007(2) -0.004(2)
C6 0.024(2) 0.019(2) 0.025(2) 0.0014(17) 0.0009(19) -0.0002(17)
C7 0.027(3) 0.030(2) 0.025(2) -0.0019(18) -0.0033(19) -0.0039(19)
C8 0.037(3) 0.037(3) 0.024(2) -0.002(2) -0.003(2) 0.002(2)
C9 0.043(3) 0.034(3) 0.027(2) 0.002(2) 0.010(2) 0.001(2)
C10 0.026(3) 0.026(2) 0.029(2) -0.0011(18) 0.008(2) 0.0004(18)
C11 0.021(2) 0.023(2) 0.027(2) -0.0050(17) 0.0040(19) -0.0024(17)
C12 0.040(3) 0.013(2) 0.020(2) -0.0056(16) -0.001(2) -0.0021(18)
C13 0.027(3) 0.020(2) 0.028(2) -0.0071(17) 0.006(2) -0.0047(18)
C14 0.032(3) 0.022(2) 0.019(2) -0.0052(16) 0.0047(19) -0.0037(18)
C15 0.028(3) 0.027(2) 0.023(2) -0.0082(18) -0.001(2) -0.0014(18)
C16 0.033(3) 0.027(2) 0.027(2) -0.0071(18) 0.007(2) -0.010(2)
C17 0.039(3) 0.019(2) 0.023(2) -0.0063(17) 0.000(2) -0.0045(19)
C18 0.043(3) 0.028(2) 0.033(3) -0.007(2) -0.005(2) 0.010(2)
C19 0.031(3) 0.032(3) 0.048(3) -0.009(2) 0.010(2) -0.001(2)
C20 0.043(3) 0.041(3) 0.021(2) 0.0032(19) 0.005(2) -0.005(2)
C21 0.034(3) 0.040(3) 0.035(3) -0.006(2) -0.007(2) 0.002(2)
C22 0.032(3) 0.060(3) 0.041(3) -0.001(2) 0.013(2) -0.005(2)
C23 0.050(3) 0.039(3) 0.030(3) 0.006(2) 0.007(2) -0.010(2)
Cl2 0.0337(7) 0.0204(5) 0.0251(5) -0.0016(4) 0.0082(5) 0.0046(4)
Cl3 0.132(2) 0.137(3) 0.243(4) 0.071(3) -0.045(3) -0.071(2)
C24 0.031(7) 0.098(10) 0.057(7) -0.059(7) 0.006(6) -0.001(6)

loop_
_atom_type_symbol
_atom_type_description
_atom_type_scat_dispersion_real
_atom_type_scat_dispersion_imag
_atom_type_scat_source
C C 0.0033 0.0016 'International Tables Vol C Tables 4.2.6.8 and 6.1.1.4'
H H 0.0000 0.0000 'International Tables Vol C Tables 4.2.6.8 and 6.1.1.4'
N N 0.0061 0.0033 'International Tables Vol C Tables 4.2.6.8 and 6.1.1.4'
O O 0.0106 0.0060 'International Tables Vol C Tables 4.2.6.8 and 6.1.1.4'
Cl Cl 0.1484 0.1585 'International Tables Vol C Tables 4.2.6.8 and 6.1.1.4'
Ru Ru -1.2594 0.8363 'International Tables Vol C Tables 4.2.6.8 and 6.1.1.4'

loop_
_geom_angle_atom_site_label_1
_geom_angle_atom_site_label_2
_geom_angle_atom_site_label_3
_geom_angle
_geom_angle_site_symmetry_1
_geom_angle_site_symmetry_3
O2 Ru1 O1 78.58(10) . .
O2 Ru1 C13 93.49(14) . .
O1 Ru1 C13 160.00(15) . .
O2 Ru1 C14 122.30(14) . .
O1 Ru1 C14 157.72(15) . .
C13 Ru1 C14 38.34(17) . .
O2 Ru1 C16 152.54(15) . .
O1 Ru1 C16 95.90(13) . .
C13 Ru1 C16 82.65(16) . .
C14 Ru1 C16 69.18(16) . .
O2 Ru1 C17 114.27(15) . .
O1 Ru1 C17 96.88(13) . .
C13 Ru1 C17 69.45(15) . .
C14 Ru1 C17 82.00(15) . .
C16 Ru1 C17 39.08(17) . .
O2 Ru1 C12 90.75(14) . .
O1 Ru1 C12 121.70(13) . .
C13 Ru1 C12 39.29(16) . .
C14 Ru1 C12 69.64(16) . .
C16 Ru1 C12 69.09(17) . .
C17 Ru1 C12 37.19(17) . .
O2 Ru1 C15 160.76(13) . .
O1 Ru1 C15 120.40(14) . .
C13 Ru1 C15 69.56(17) . .
C14 Ru1 C15 38.46(16) . .
C16 Ru1 C15 37.80(17) . .
C17 Ru1 C15 69.27(16) . .
C12 Ru1 C15 81.80(16) . .
O2 Ru1 Cl1 85.25(8) . .
O1 Ru1 Cl1 83.30(8) . .
C13 Ru1 Cl1 114.60(12) . .
C14 Ru1 Cl1 90.37(11) . .
C16 Ru1 Cl1 121.13(13) . .
C17 Ru1 Cl1 160.20(13) . .
C12 Ru1 Cl1 153.38(11) . .
C15 Ru1 Cl1 93.46(12) . .
C1 O1 Ru1 108.9(2) . .
C2 O2 Ru1 111.7(2) . .
C1 N1 C5 122.9(3) . .
C1 N1 H1 118.6 . .
C5 N1 H1 118.6 . .
C7 N2 C6 112.0(3) . .
C7 N2 C11 111.3(3) . .
C6 N2 C11 110.2(3) . .
C7 N2 H2 107.7 . .
C6 N2 H2 107.7 . .
C11 N2 H2 107.7 . .
O1 C1 N1 121.6(4) . .
O1 C1 C2 120.8(3) . .
N1 C1 C2 117.6(4) . .
O2 C2 C3 124.9(4) . .
O2 C2 C1 115.6(4) . .
C3 C2 C1 119.5(3) . .
C2 C3 C4 119.1(4) . .
C2 C3 C6 120.7(3) . .
C4 C3 C6 120.2(4) . .
C5 C4 C3 120.7(4) . .
C5 C4 H4 119.6 . .
C3 C4 H4 119.6 . .
C4 C5 N1 120.2(4) . .
C4 C5 H5 119.9 . .
N1 C5 H5 119.9 . .
C3 C6 N2 112.4(3) . .
C3 C6 H6A 109.1 . .
N2 C6 H6A 109.1 . .
C3 C6 H6B 109.1 . .
N2 C6 H6B 109.1 . .
H6A C6 H6B 107.9 . .
N2 C7 C8 111.1(3) . .
N2 C7 H7A 109.4 . .
C8 C7 H7A 109.4 . .
N2 C7 H7B 109.4 . .
C8 C7 H7B 109.4 . .
H7A C7 H7B 108.0 . .
C7 C8 C9 112.0(4) . .
C7 C8 H8A 109.2 . .
C9 C8 H8A 109.2 . .
C7 C8 H8B 109.2 . .
C9 C8 H8B 109.2 . .
H8A C8 H8B 107.9 . .
C8 C9 C10 109.9(4) . .
C8 C9 H9A 109.7 . .
C10 C9 H9A 109.7 . .
C8 C9 H9B 109.7 . .
C10 C9 H9B 109.7 . .
H9A C9 H9B 108.2 . .
C9 C10 C11 110.9(4) . .
C9 C10 H10A 109.5 . .
C11 C10 H10A 109.5 . .
C9 C10 H10B 109.5 . .
C11 C10 H10B 109.5 . .
H10A C10 H10B 108.0 . .
N2 C11 C10 110.5(3) . .
N2 C11 H11A 109.5 . .
C10 C11 H11A 109.5 . .
N2 C11 H11B 109.5 . .
C10 C11 H11B 109.5 . .
H11A C11 H11B 108.1 . .
C17 C12 C13 120.3(4) . .
C17 C12 C18 121.6(4) . .
C13 C12 C18 117.8(4) . .
C17 C12 Ru1 71.3(2) . .
C13 C12 Ru1 69.7(2) . .
C18 C12 Ru1 127.1(3) . .
C14 C13 C12 119.1(4) . .
C14 C13 C19 120.2(4) . .
C12 C13 C19 120.5(4) . .
C14 C13 Ru1 71.2(2) . .
C12 C13 Ru1 71.0(2) . .
C19 C13 Ru1 125.1(3) . .
C13 C14 C15 120.9(4) . .
C13 C14 C20 120.7(4) . .
C15 C14 C20 118.3(4) . .
C13 C14 Ru1 70.4(2) . .
C15 C14 Ru1 72.2(2) . .
C20 C14 Ru1 127.8(3) . .
C16 C15 C14 118.9(4) . .
C16 C15 C21 121.5(4) . .
C14 C15 C21 119.4(4) . .
C16 C15 Ru1 69.7(3) . .
C14 C15 Ru1 69.4(2) . .
C21 C15 Ru1 129.4(3) . .
C15 C16 C17 120.3(4) . .
C15 C16 C22 119.7(4) . .
C17 C16 C22 120.0(4) . .
C15 C16 Ru1 72.5(3) . .
C17 C16 Ru1 70.6(2) . .
C22 C16 Ru1 127.3(3) . .
C12 C17 C16 120.4(4) . .
C12 C17 C23 121.9(4) . .
C16 C17 C23 117.6(4) . .
C12 C17 Ru1 71.6(2) . .
C16 C17 Ru1 70.4(2) . .
C23 C17 Ru1 128.6(3) . .
C12 C18 H18A 109.5 . .
C12 C18 H18B 109.5 . .
H18A C18 H18B 109.5 . .
C12 C18 H18C 109.5 . .
H18A C18 H18C 109.5 . .
H18B C18 H18C 109.5 . .
C13 C19 H19A 109.5 . .
C13 C19 H19B 109.5 . .
H19A C19 H19B 109.5 . .
C13 C19 H19C 109.5 . .
H19A C19 H19C 109.5 . .
H19B C19 H19C 109.5 . .
C14 C20 H20A 109.5 . .
C14 C20 H20B 109.5 . .
H20A C20 H20B 109.5 . .
C14 C20 H20C 109.5 . .
H20A C20 H20C 109.5 . .
H20B C20 H20C 109.5 . .
C15 C21 H21A 109.5 . .
C15 C21 H21B 109.5 . .
H21A C21 H21B 109.5 . .
C15 C21 H21C 109.5 . .
H21A C21 H21C 109.5 . .
H21B C21 H21C 109.5 . .
C16 C22 H22A 109.5 . .
C16 C22 H22B 109.5 . .
H22A C22 H22B 109.5 . .
C16 C22 H22C 109.5 . .
H22A C22 H22C 109.5 . .
H22B C22 H22C 109.5 . .
C17 C23 H23A 109.5 . .
C17 C23 H23B 109.5 . .
H23A C23 H23B 109.5 . .
C17 C23 H23C 109.5 . .
H23A C23 H23C 109.5 . .
H23B C23 H23C 109.5 . .
C24 Cl3 C24 57.2(6) . 3_665
Cl3 C24 Cl3 122.8(6) . 3_665
Cl3 C24 H24A 106.6 . .
Cl3 C24 H24A 106.6 3_665 .
Cl3 C24 H24B 106.6 . .
Cl3 C24 H24B 106.6 3_665 .
H24A C24 H24B 106.6 . .

loop_
_geom_bond_atom_site_label_1
_geom_bond_atom_site_label_2
_geom_bond_distance
_geom_bond_site_symmetry_2
Ru1 O2 2.085(3) .
Ru1 O1 2.146(3) .
Ru1 C13 2.158(4) .
Ru1 C14 2.169(4) .
Ru1 C16 2.169(4) .
Ru1 C17 2.171(4) .
Ru1 C12 2.175(4) .
Ru1 C15 2.206(5) .
Ru1 Cl1 2.4198(10) .
O1 C1 1.273(5) .
O2 C2 1.322(5) .
N1 C1 1.353(5) .
N1 C5 1.378(5) .
N1 H1 0.8800 .
N2 C7 1.497(5) .
N2 C6 1.508(5) .
N2 C11 1.510(5) .
N2 H2 0.9300 .
C1 C2 1.454(6) .
C2 C3 1.379(6) .
C3 C4 1.422(5) .
C3 C6 1.504(6) .
C4 C5 1.339(6) .
C4 H4 0.9500 .
C5 H5 0.9500 .
C6 H6A 0.9900 .
C6 H6B 0.9900 .
C7 C8 1.517(6) .
C7 H7A 0.9900 .
C7 H7B 0.9900 .
C8 C9 1.521(7) .
C8 H8A 0.9900 .
C8 H8B 0.9900 .
C9 C10 1.527(6) .
C9 H9A 0.9900 .
C9 H9B 0.9900 .
C10 C11 1.528(6) .
C10 H10A 0.9900 .
C10 H10B 0.9900 .
C11 H11A 0.9900 .
C11 H11B 0.9900 .
C12 C17 1.386(7) .
C12 C13 1.457(6) .
C12 C18 1.526(6) .
C13 C14 1.421(6) .
C13 C19 1.506(6) .
C14 C15 1.441(6) .
C14 C20 1.512(6) .
C15 C16 1.418(6) .
C15 C21 1.513(6) .
C16 C17 1.451(6) .
C16 C22 1.515(6) .
C17 C23 1.521(6) .
C18 H18A 0.9800 .
C18 H18B 0.9800 .
C18 H18C 0.9800 .
C19 H19A 0.9800 .
C19 H19B 0.9800 .
C19 H19C 0.9800 .
C20 H20A 0.9800 .
C20 H20B 0.9800 .
C20 H20C 0.9800 .
C21 H21A 0.9800 .
C21 H21B 0.9800 .
C21 H21C 0.9800 .
C22 H22A 0.9800 .
C22 H22B 0.9800 .
C22 H22C 0.9800 .
C23 H23A 0.9800 .
C23 H23B 0.9800 .
C23 H23C 0.9800 .
Cl3 C24 1.603(13) .
Cl3 C24 1.676(15) 3_665
C24 Cl3 1.676(15) 3_665
C24 H24A 0.9900 .
C24 H24B 0.9900 .

loop_
_geom_hbond_atom_site_label_D
_geom_hbond_atom_site_label_H
_geom_hbond_atom_site_label_A
_geom_hbond_distance_DH
_geom_hbond_distance_HA
_geom_hbond_distance_DA
_geom_hbond_angle_DHA
_geom_hbond_site_symmetry_A
N2 H2 Cl2 0.93 2.16 3.079(3) 171.8 .
N1 H1 Cl2 0.88 2.32 3.136(3) 154.0 3

loop_
_geom_torsion_atom_site_label_1
_geom_torsion_atom_site_label_2
_geom_torsion_atom_site_label_3
_geom_torsion_atom_site_label_4
_geom_torsion
_geom_torsion_site_symmetry_1
_geom_torsion_site_symmetry_4
O2 Ru1 O1 C1 -16.9(3) . .
C13 Ru1 O1 C1 -85.0(5) . .
C14 Ru1 O1 C1 143.9(4) . .
C16 Ru1 O1 C1 -169.7(3) . .
C17 Ru1 O1 C1 -130.4(3) . .
C12 Ru1 O1 C1 -100.7(3) . .
C15 Ru1 O1 C1 159.7(3) . .
Cl1 Ru1 O1 C1 69.6(2) . .
O1 Ru1 O2 C2 17.8(2) . .
C13 Ru1 O2 C2 179.3(3) . .
C14 Ru1 O2 C2 -153.8(3) . .
C16 Ru1 O2 C2 98.5(4) . .
C17 Ru1 O2 C2 110.3(3) . .
C12 Ru1 O2 C2 140.0(3) . .
C15 Ru1 O2 C2 -153.2(4) . .
Cl1 Ru1 O2 C2 -66.3(2) . .
Ru1 O1 C1 N1 -165.6(3) . .
Ru1 O1 C1 C2 14.3(4) . .
C5 N1 C1 O1 -178.9(4) . .
C5 N1 C1 C2 1.2(6) . .
Ru1 O2 C2 C3 165.0(3) . .
Ru1 O2 C2 C1 -16.1(4) . .
O1 C1 C2 O2 0.7(6) . .
N1 C1 C2 O2 -179.3(3) . .
O1 C1 C2 C3 179.8(4) . .
N1 C1 C2 C3 -0.3(6) . .
O2 C2 C3 C4 178.0(4) . .
C1 C2 C3 C4 -1.0(6) . .
O2 C2 C3 C6 -3.1(6) . .
C1 C2 C3 C6 178.0(4) . .
C2 C3 C4 C5 1.5(6) . .
C6 C3 C4 C5 -177.4(4) . .
C3 C4 C5 N1 -0.7(6) . .
C1 N1 C5 C4 -0.7(6) . .
C2 C3 C6 N2 -91.5(4) . .
C4 C3 C6 N2 87.4(5) . .
C7 N2 C6 C3 71.8(4) . .
C11 N2 C6 C3 -163.8(3) . .
C6 N2 C7 C8 -179.9(3) . .
C11 N2 C7 C8 56.3(4) . .
N2 C7 C8 C9 -55.6(5) . .
C7 C8 C9 C10 55.0(5) . .
C8 C9 C10 C11 -55.6(5) . .
C7 N2 C11 C10 -57.2(4) . .
C6 N2 C11 C10 177.9(3) . .
C9 C10 C11 N2 57.1(4) . .
O2 Ru1 C12 C17 -131.5(2) . .
O1 Ru1 C12 C17 -54.5(3) . .
C13 Ru1 C12 C17 133.9(4) . .
C14 Ru1 C12 C17 104.1(3) . .
C16 Ru1 C12 C17 29.4(3) . .
C15 Ru1 C12 C17 66.3(3) . .
Cl1 Ru1 C12 C17 147.6(2) . .
O2 Ru1 C12 C13 94.6(3) . .
O1 Ru1 C12 C13 171.6(2) . .
C14 Ru1 C12 C13 -29.8(2) . .
C16 Ru1 C12 C13 -104.5(3) . .
C17 Ru1 C12 C13 -133.9(4) . .
C15 Ru1 C12 C13 -67.6(3) . .
Cl1 Ru1 C12 C13 13.7(4) . .
O2 Ru1 C12 C18 -15.6(4) . .
O1 Ru1 C12 C18 61.5(4) . .
C13 Ru1 C12 C18 -110.1(5) . .
C14 Ru1 C12 C18 -140.0(4) . .
C16 Ru1 C12 C18 145.3(4) . .
C17 Ru1 C12 C18 115.9(5) . .
C15 Ru1 C12 C18 -177.7(4) . .
Cl1 Ru1 C12 C18 -96.4(4) . .
C17 C12 C13 C14 2.3(6) . .
C18 C12 C13 C14 176.7(4) . .
Ru1 C12 C13 C14 54.5(3) . .
C17 C12 C13 C19 -172.4(4) . .
C18 C12 C13 C19 2.0(6) . .
Ru1 C12 C13 C19 -120.2(4) . .
C17 C12 C13 Ru1 -52.2(3) . .
C18 C12 C13 Ru1 122.2(3) . .
O2 Ru1 C13 C14 141.8(2) . .
O1 Ru1 C13 C14 -152.6(4) . .
C16 Ru1 C13 C14 -65.5(3) . .
C17 Ru1 C13 C14 -103.6(3) . .
C12 Ru1 C13 C14 -131.3(4) . .
C15 Ru1 C13 C14 -28.8(2) . .
Cl1 Ru1 C13 C14 55.4(2) . .
O2 Ru1 C13 C12 -86.9(3) . .
O1 Ru1 C13 C12 -21.3(5) . .
C14 Ru1 C13 C12 131.3(4) . .
C16 Ru1 C13 C12 65.8(3) . .
C17 Ru1 C13 C12 27.7(3) . .
C15 Ru1 C13 C12 102.4(3) . .
Cl1 Ru1 C13 C12 -173.3(2) . .
O2 Ru1 C13 C19 27.5(4) . .
O1 Ru1 C13 C19 93.2(5) . .
C14 Ru1 C13 C19 -114.3(5) . .
C16 Ru1 C13 C19 -179.8(4) . .
C17 Ru1 C13 C19 142.2(5) . .
C12 Ru1 C13 C19 114.5(5) . .
C15 Ru1 C13 C19 -143.1(4) . .
Cl1 Ru1 C13 C19 -58.8(4) . .
C12 C13 C14 C15 -0.6(6) . .
C19 C13 C14 C15 174.1(4) . .
Ru1 C13 C14 C15 53.7(3) . .
C12 C13 C14 C20 -177.4(4) . .
C19 C13 C14 C20 -2.7(6) . .
Ru1 C13 C14 C20 -123.0(4) . .
C12 C13 C14 Ru1 -54.4(3) . .
C19 C13 C14 Ru1 120.3(4) . .
O2 Ru1 C14 C13 -46.9(3) . .
O1 Ru1 C14 C13 155.4(3) . .
C16 Ru1 C14 C13 105.1(3) . .
C17 Ru1 C14 C13 66.8(3) . .
C12 Ru1 C14 C13 30.5(2) . .
C15 Ru1 C14 C13 133.4(4) . .
Cl1 Ru1 C14 C13 -131.5(2) . .
O2 Ru1 C14 C15 179.7(2) . .
O1 Ru1 C14 C15 22.1(5) . .
C13 Ru1 C14 C15 -133.4(4) . .
C16 Ru1 C14 C15 -28.3(2) . .
C17 Ru1 C14 C15 -66.6(3) . .
C12 Ru1 C14 C15 -102.9(3) . .
Cl1 Ru1 C14 C15 95.1(2) . .
O2 Ru1 C14 C20 67.3(4) . .
O1 Ru1 C14 C20 -90.3(5) . .
C13 Ru1 C14 C20 114.2(5) . .
C16 Ru1 C14 C20 -140.7(5) . .
C17 Ru1 C14 C20 -179.0(4) . .
C12 Ru1 C14 C20 144.7(5) . .
C15 Ru1 C14 C20 -112.4(5) . .
Cl1 Ru1 C14 C20 -17.3(4) . .
C13 C14 C15 C16 -2.2(6) . .
C20 C14 C15 C16 174.6(4) . .
Ru1 C14 C15 C16 50.8(3) . .
C13 C14 C15 C21 -177.4(4) . .
C20 C14 C15 C21 -0.6(6) . .
Ru1 C14 C15 C21 -124.5(4) . .
C13 C14 C15 Ru1 -52.9(3) . .
C20 C14 C15 Ru1 123.9(4) . .
O2 Ru1 C15 C16 -134.4(4) . .
O1 Ru1 C15 C16 55.8(3) . .
C13 Ru1 C15 C16 -104.9(3) . .
C14 Ru1 C15 C16 -133.7(4) . .
C17 Ru1 C15 C16 -30.0(3) . .
C12 Ru1 C15 C16 -66.3(3) . .
Cl1 Ru1 C15 C16 140.1(2) . .
O2 Ru1 C15 C14 -0.7(5) . .
O1 Ru1 C15 C14 -170.5(2) . .
C13 Ru1 C15 C14 28.8(2) . .
C16 Ru1 C15 C14 133.7(4) . .
C17 Ru1 C15 C14 103.7(3) . .
C12 Ru1 C15 C14 67.4(3) . .
Cl1 Ru1 C15 C14 -86.2(2) . .
O2 Ru1 C15 C21 110.9(5) . .
O1 Ru1 C15 C21 -58.9(4) . .
C13 Ru1 C15 C21 140.4(5) . .
C14 Ru1 C15 C21 111.6(5) . .
C16 Ru1 C15 C21 -114.7(5) . .
C17 Ru1 C15 C21 -144.6(5) . .
C12 Ru1 C15 C21 179.1(4) . .
Cl1 Ru1 C15 C21 25.4(4) . .
C14 C15 C16 C17 3.4(6) . .
C21 C15 C16 C17 178.5(4) . .
Ru1 C15 C16 C17 54.0(3) . .
C14 C15 C16 C22 -174.2(4) . .
C21 C15 C16 C22 1.0(6) . .
Ru1 C15 C16 C22 -123.5(4) . .
C14 C15 C16 Ru1 -50.6(3) . .
C21 C15 C16 Ru1 124.5(4) . .
O2 Ru1 C16 C15 149.3(3) . .
O1 Ru1 C16 C15 -134.2(2) . .
C13 Ru1 C16 C15 65.9(3) . .
C14 Ru1 C16 C15 28.8(2) . .
C17 Ru1 C16 C15 132.2(4) . .
C12 Ru1 C16 C15 104.1(3) . .
Cl1 Ru1 C16 C15 -48.4(3) . .
O2 Ru1 C16 C17 17.1(4) . .
O1 Ru1 C16 C17 93.7(2) . .
C13 Ru1 C16 C17 -66.3(2) . .
C14 Ru1 C16 C17 -103.4(3) . .
C12 Ru1 C16 C17 -28.1(2) . .
C15 Ru1 C16 C17 -132.2(4) . .
Cl1 Ru1 C16 C17 179.38(19) . .
O2 Ru1 C16 C22 -96.3(5) . .
O1 Ru1 C16 C22 -19.8(4) . .
C13 Ru1 C16 C22 -179.7(5) . .
C14 Ru1 C16 C22 143.1(5) . .
C17 Ru1 C16 C22 -113.4(5) . .
C12 Ru1 C16 C22 -141.5(5) . .
C15 Ru1 C16 C22 114.4(5) . .
Cl1 Ru1 C16 C22 65.9(5) . .
C13 C12 C17 C16 -1.1(6) . .
C18 C12 C17 C16 -175.3(4) . .
Ru1 C12 C17 C16 -52.6(3) . .
C13 C12 C17 C23 176.0(4) . .
C18 C12 C17 C23 1.9(6) . .
Ru1 C12 C17 C23 124.5(4) . .
C13 C12 C17 Ru1 51.5(3) . .
C18 C12 C17 Ru1 -122.7(4) . .
C15 C16 C17 C12 -1.7(6) . .
C22 C16 C17 C12 175.8(4) . .
Ru1 C16 C17 C12 53.2(3) . .
C15 C16 C17 C23 -179.0(4) . .
C22 C16 C17 C23 -1.5(6) . .
Ru1 C16 C17 C23 -124.1(4) . .
C15 C16 C17 Ru1 -54.9(4) . .
C22 C16 C17 Ru1 122.6(4) . .
O2 Ru1 C17 C12 55.2(3) . .
O1 Ru1 C17 C12 135.8(2) . .
C13 Ru1 C17 C12 -29.2(2) . .
C14 Ru1 C17 C12 -66.7(3) . .
C16 Ru1 C17 C12 -133.3(4) . .
C15 Ru1 C17 C12 -104.3(3) . .
Cl1 Ru1 C17 C12 -134.9(3) . .
O2 Ru1 C17 C16 -171.4(2) . .
O1 Ru1 C17 C16 -90.9(2) . .
C13 Ru1 C17 C16 104.2(3) . .
C14 Ru1 C17 C16 66.7(3) . .
C12 Ru1 C17 C16 133.3(4) . .
C15 Ru1 C17 C16 29.1(2) . .
Cl1 Ru1 C17 C16 -1.6(5) . .
O2 Ru1 C17 C23 -61.3(5) . .
O1 Ru1 C17 C23 19.3(4) . .
C13 Ru1 C17 C23 -145.7(5) . .
C14 Ru1 C17 C23 176.8(5) . .
C16 Ru1 C17 C23 110.2(5) . .
C12 Ru1 C17 C23 -116.5(5) . .
C15 Ru1 C17 C23 139.2(5) . .
Cl1 Ru1 C17 C23 108.6(5) . .
C24 Cl3 C24 Cl3 0.0 3_665 3_665
